data_9012125
loop_
_publ_author_name
'Pickardt, J.'
'Reuter, B.'
'Riedel, E.'
'Sochtig, J.'

_publ_section_title
;
 On the formation of FeSe2 single crystals by chemical transport reactions
;
_journal_name_full 'Journal of Solid State Chemistry'
_journal_page_first 366
_journal_page_last 368
_journal_paper_doi 10.1016/0022-4596(75)90293-5
_journal_volume 15
_journal_year 1975
_chemical_compound_source Synthetic
_chemical_formula_sum 'Fe Se2'
_chemical_name_mineral Ferroselite
_space_group_IT_number 58
_symmetry_space_group_name_Hall '-P 2 2n'
_symmetry_space_group_name_H-M 'P n n m'
_cell_angle_alpha 90
_cell_angle_beta 90
_cell_angle_gamma 90
_cell_length_a 4.804
_cell_length_b 5.784
_cell_length_c 3.586
_cell_formula_units_Z 2
_cell_volume 99.642
_database_code_amcsd 0013331
_exptl_crystal_density_diffrn 7.125
_cod_database_code 9012125

loop_
_space_group_symop_operation_xyz
x,y,z
1/2+x,1/2-y,1/2+z
1/2-x,1/2+y,1/2-z
1/2-x,1/2+y,1/2+z
1/2+x,1/2-y,1/2-z
x,y,-z
-x,-y,z
-x,-y,-z

loop_
_atom_site_aniso_label
_atom_site_aniso_U_11
_atom_site_aniso_U_22
_atom_site_aniso_U_33
_atom_site_aniso_U_12
_atom_site_aniso_U_13
_atom_site_aniso_U_23
Fe 0.00728 0.00523 0.01202 0.00004 0.00000 0.00000
Se 0.00783 0.00675 0.01272 -0.00052 0.00000 0.00000

loop_
_atom_site_label
_atom_site_fract_x
_atom_site_fract_y
_atom_site_fract_z
Fe 0.00000 0.00000 0.00000
Se 0.21340 0.36900 0.00000

loop_
_cod_related_entry_id
_cod_related_entry_database
_cod_related_entry_code
1 AMCSD 0013331
